data_2240999
loop_
_publ_author_name
'Zhu, Jin-Li'
'Jiang, Guo -Qing'
'Guo, Xiao-Qing'
'Tang, Yan-Feng'
'Wang, Miao'

_publ_section_title
;
 Crystal structure of
 poly[bis(\m-2-amino-4,5-dicyanoimidazolato-\k^2^<i>N</i>^1^:<i>N</i>^3^)-<i>trans</i>-bis(<i>N</i>,<i>N</i>'-dimethylformamide-\k<i>O</i>)cadmium]
;
_journal_coeditor_code WM5187
_journal_issue 9
_journal_name_full 'Acta Crystallographica Section E'
_journal_page_first 1022
_journal_page_last 1025
_journal_paper_doi 10.1107/S2056989015014516
_journal_volume 71
_journal_year 2015
_chemical_formula_iupac '[Cd (C5 H2 N5)2 (C3 H7 N O)2]'
_chemical_formula_moiety 'C16 H18 Cd N12 O2'
_chemical_formula_sum 'C16 H18 Cd N12 O2'
_chemical_formula_weight 522.83
_chemical_name_systematic
Poly[bis(\m-2-amino-4,5-dicyanoimidazolato-\k^2^<i>N</i>^1^:<i>N</i>^3^)-<i>trans</i>-bis(<i>N</i>,<i>N</i>'-dimethylformamide-\k<i>O</i>)cadmium]
_space_group_IT_number 60
_symmetry_cell_setting orthorhombic
_symmetry_space_group_name_Hall '-P 2n 2ab'
_symmetry_space_group_name_H-M 'P b c n'
_atom_sites_solution_hydrogens geom
_atom_sites_solution_primary direct
_atom_sites_solution_secondary difmap
_cell_angle_alpha 90.00
_cell_angle_beta 90.00
_cell_angle_gamma 90.00
_cell_formula_units_Z 4
_cell_length_a 9.8438(2)
_cell_length_b 9.1897(2)
_cell_length_c 22.8948(4)
_cell_measurement_temperature 296(2)
_cell_measurement_theta_max 27.530
_cell_measurement_theta_min 3.52
_cell_volume 2071.10(7)
_computing_cell_refinement
;
SAINT (Bruker, 2008)
;
_computing_data_collection
;
SMART (Bruker, 2008)
;
_computing_data_reduction
;
SAINT (Bruker, 2008)
;
_computing_molecular_graphics
;
SHELXTL (Sheldrick, 2008), Mercury (Macrae <i>et al.</i> (2006)
and DIAMOND (Brandenburg, 2006)
;
_computing_publication_material
;
SHELXTL (Sheldrick, 2008)
;
_computing_structure_refinement
;
SHELXTL (Sheldrick, 2008)
;
_computing_structure_solution
;
SHELXTL (Sheldrick, 2008)
;
_diffrn_ambient_temperature 296(2)
_diffrn_measured_fraction_theta_full 0.987
_diffrn_measured_fraction_theta_max 0.987
_diffrn_measurement_device_type 'Bruker SMART APEX CCD area-detector'
_diffrn_measurement_method 'phi and omega scans'
_diffrn_radiation_monochromator graphite
_diffrn_radiation_source 'fine-focus sealed tube'
_diffrn_radiation_type MoK\a
_diffrn_radiation_wavelength 0.71073
_diffrn_reflns_av_R_equivalents 0.0218
_diffrn_reflns_av_sigmaI/netI 0.0233
_diffrn_reflns_limit_h_max 11
_diffrn_reflns_limit_h_min -12
_diffrn_reflns_limit_k_max 11
_diffrn_reflns_limit_k_min -11
_diffrn_reflns_limit_l_max 26
_diffrn_reflns_limit_l_min -29
_diffrn_reflns_number 9497
_diffrn_reflns_theta_full 27.53
_diffrn_reflns_theta_max 27.53
_diffrn_reflns_theta_min 4.12
_exptl_absorpt_coefficient_mu 1.096
_exptl_absorpt_correction_T_max 0.896
_exptl_absorpt_correction_T_min 0.854
_exptl_absorpt_correction_type multi-scan
_exptl_absorpt_process_details
;
(<i>SADABS</i>; Bruker, 2008)
;
_exptl_crystal_colour yellow
_exptl_crystal_density_diffrn 1.677
_exptl_crystal_density_method 'not measured'
_exptl_crystal_description block
_exptl_crystal_F_000 1048
_exptl_crystal_size_max 0.18
_exptl_crystal_size_mid 0.12
_exptl_crystal_size_min 0.10
_refine_diff_density_max 1.712
_refine_diff_density_min -0.655
_refine_ls_extinction_method none
_refine_ls_goodness_of_fit_ref 1.069
_refine_ls_hydrogen_treatment constr
_refine_ls_matrix_type full
_refine_ls_number_parameters 143
_refine_ls_number_reflns 2353
_refine_ls_number_restraints 96
_refine_ls_restrained_S_all 1.135
_refine_ls_R_factor_all 0.0601
_refine_ls_R_factor_gt 0.0415
_refine_ls_shift/su_max 0.000
_refine_ls_shift/su_mean 0.000
_refine_ls_structure_factor_coef Fsqd
_refine_ls_weighting_details 'calc w=1/[\s^2^(Fo^2^)+(0.0999P)^2^+4.1090P] where P=(Fo^2^+2Fc^2^)/3'
_refine_ls_weighting_scheme calc
_refine_ls_wR_factor_gt 0.1338
_refine_ls_wR_factor_ref 0.1586
_reflns_number_gt 1741
_reflns_number_total 2386
_reflns_threshold_expression >2sigma(I)
_cod_data_source_file wm5187sup1.cf
_cod_data_source_block I
_cod_original_sg_symbol_Hall '-P 2n 2ab '
_cod_original_sg_symbol_H-M 'P b c n  '
_cod_database_code 2240999
_cod_database_fobs_code 2240999

loop_
_symmetry_equiv_pos_as_xyz
'x, y, z'
'-x+1/2, -y+1/2, z+1/2'
'-x, y, -z+1/2'
'x+1/2, -y+1/2, -z'
'-x, -y, -z'
'x-1/2, y-1/2, -z-1/2'
'x, -y, z-1/2'
'-x-1/2, y-1/2, z'

loop_
_atom_site_type_symbol
_atom_site_label
_atom_site_fract_x
_atom_site_fract_y
_atom_site_fract_z
_atom_site_U_iso_or_equiv
_atom_site_adp_type
_atom_site_calc_flag
_atom_site_refinement_flags
_atom_site_occupancy
_atom_site_symmetry_multiplicity
Cd Cd1 1.0000 0.11224(5) 0.7500 0.0180(2) Uani d SU 1 2
N N1 0.8425(4) 0.4650(5) 0.71416(18) 0.0327(10) Uani d . 1 1
H H1A 0.8043 0.5387 0.6978 0.039 Uiso calc R 1 1
H H1B 0.9243 0.4416 0.7050 0.039 Uiso calc R 1 1
N N2 0.8289(4) 0.2699(4) 0.78205(17) 0.0269(9) Uani d . 1 1
C C4 0.7391(6) 0.1135(5) 0.8626(2) 0.0360(12) Uani d U 1 1
O O1 0.9090(4) 0.1297(4) 0.65667(17) 0.0449(10) Uani d U 1 1
N N3 1.1454(4) -0.0840(4) 0.72898(18) 0.0224(8) Uani d . 1 1
C C1 0.7732(6) 0.3852(5) 0.75474(18) 0.0235(10) Uani d U 1 1
C C2 0.7281(5) 0.2249(5) 0.81951(18) 0.0258(9) Uani d U 1 1
C C3 1.1166(4) -0.1874(5) 0.6876(2) 0.0234(9) Uani d U 1 1
N N6 0.9069(5) 0.1975(7) 0.5616(2) 0.0516(13) Uani d U 1 1
N N5 0.8982(5) -0.2271(6) 0.6291(3) 0.0571(15) Uani d . 1 1
N N4 0.7418(7) 0.0315(6) 0.9000(2) 0.0651(17) Uani d . 1 1
C C5 0.9921(5) -0.2038(6) 0.6565(2) 0.0308(11) Uani d U 1 1
C C6 0.9373(9) 0.2022(10) 0.6174(3) 0.0700(18) Uani d U 1 1
H H6 0.9931 0.2801 0.6272 0.084 Uiso calc R 1 1
C C8 0.9492(13) 0.3011(17) 0.5189(5) 0.122(3) Uani d U 1 1
H H8A 0.9115 0.3947 0.5282 0.183 Uiso calc R 1 1
H H8B 0.9178 0.2711 0.4811 0.183 Uiso calc R 1 1
H H8C 1.0465 0.3073 0.5187 0.183 Uiso calc R 1 1
C C7 0.8193(12) 0.0771(13) 0.5425(5) 0.113(3) Uani d U 1 1
H H7A 0.8668 -0.0134 0.5472 0.169 Uiso calc R 1 1
H H7B 0.7959 0.0902 0.5022 0.169 Uiso calc R 1 1
H H7C 0.7381 0.0758 0.5657 0.169 Uiso calc R 1 1

loop_
_atom_site_aniso_label
_atom_site_aniso_U_11
_atom_site_aniso_U_22
_atom_site_aniso_U_33
_atom_site_aniso_U_12
_atom_site_aniso_U_13
_atom_site_aniso_U_23
Cd1 0.0143(3) 0.0181(3) 0.0217(3) 0.000 0.00059(15) 0.000
N1 0.023(2) 0.032(2) 0.043(2) 0.0050(18) 0.0117(18) 0.0122(19)
N2 0.0247(19) 0.029(2) 0.027(2) 0.0072(17) 0.0029(15) 0.0036(16)
C4 0.043(3) 0.033(3) 0.032(2) 0.017(2) 0.010(2) 0.0043(19)
O1 0.048(2) 0.060(2) 0.0270(18) 0.0003(19) -0.0062(17) 0.0052(16)
N3 0.0155(18) 0.024(2) 0.0272(18) 0.0032(16) 0.0015(16) -0.0037(17)
C1 0.022(2) 0.024(2) 0.024(2) 0.0054(17) -0.0030(16) -0.0004(16)
C2 0.029(2) 0.026(2) 0.023(2) 0.0059(19) 0.0019(18) 0.0001(17)
C3 0.021(2) 0.021(2) 0.028(2) -0.0009(17) 0.0007(18) -0.0001(17)
N6 0.052(3) 0.076(3) 0.027(2) 0.014(3) -0.006(2) 0.005(2)
N5 0.036(3) 0.069(4) 0.067(4) -0.004(3) -0.019(3) -0.021(3)
N4 0.100(5) 0.054(3) 0.041(3) 0.030(3) 0.022(3) 0.018(2)
C5 0.029(3) 0.028(3) 0.035(3) -0.0021(19) 0.001(2) -0.008(2)
C6 0.072(4) 0.084(4) 0.054(3) 0.025(4) 0.004(3) 0.007(3)
C8 0.143(7) 0.138(8) 0.085(6) 0.023(7) 0.016(6) 0.036(6)
C7 0.116(7) 0.130(7) 0.092(6) 0.023(6) -0.024(5) -0.032(6)

loop_
_atom_type_symbol
_atom_type_description
_atom_type_scat_dispersion_real
_atom_type_scat_dispersion_imag
_atom_type_scat_source
C C 0.0033 0.0016 'International Tables Vol C Tables 4.2.6.8 and 6.1.1.4'
H H 0.0000 0.0000 'International Tables Vol C Tables 4.2.6.8 and 6.1.1.4'
N N 0.0061 0.0033 'International Tables Vol C Tables 4.2.6.8 and 6.1.1.4'
O O 0.0106 0.0060 'International Tables Vol C Tables 4.2.6.8 and 6.1.1.4'
Cd Cd -0.8075 1.2024 'International Tables Vol C Tables 4.2.6.8 and 6.1.1.4'

loop_
_geom_angle_atom_site_label_1
_geom_angle_atom_site_label_2
_geom_angle_atom_site_label_3
_geom_angle_site_symmetry_1
_geom_angle_site_symmetry_3
_geom_angle
O1 Cd1 O1 3_756 . 172.1(2)
O1 Cd1 N2 3_756 3_756 88.18(14)
O1 Cd1 N2 . 3_756 86.91(14)
O1 Cd1 N2 3_756 . 86.91(14)
O1 Cd1 N2 . . 88.18(14)
N2 Cd1 N2 3_756 . 103.5(2)
O1 Cd1 N3 3_756 3_756 95.71(15)
O1 Cd1 N3 . 3_756 90.38(15)
N2 Cd1 N3 3_756 3_756 167.68(14)
N2 Cd1 N3 . 3_756 88.42(14)
O1 Cd1 N3 3_756 . 90.38(15)
O1 Cd1 N3 . . 95.71(15)
N2 Cd1 N3 3_756 . 88.42(13)
N2 Cd1 N3 . . 167.68(15)
N3 Cd1 N3 3_756 . 79.89(19)
C1 N1 H1A . . 120.0
C1 N1 H1B . . 120.0
H1A N1 H1B . . 120.0
C1 N2 C2 . . 103.4(4)
C1 N2 Cd1 . . 129.4(3)
C2 N2 Cd1 . . 122.0(3)
N4 C4 C2 . . 174.4(6)
C6 O1 Cd1 . . 131.7(6)
C1 N3 C3 6_657 . 103.9(4)
C1 N3 Cd1 6_657 . 132.5(3)
C3 N3 Cd1 . . 123.1(3)
N3 C1 N2 6_567 . 114.7(4)
N3 C1 N1 6_567 . 123.0(4)
N2 C1 N1 . . 122.3(5)
C3 C2 N2 6_567 . 109.1(4)
C3 C2 C4 6_567 . 124.4(4)
N2 C2 C4 . . 126.3(4)
C2 C3 N3 6_657 . 108.9(4)
C2 C3 C5 6_657 . 124.5(4)
N3 C3 C5 . . 126.6(4)
C6 N6 C8 . . 125.3(9)
C6 N6 C7 . . 116.6(8)
C8 N6 C7 . . 118.0(8)
N5 C5 C3 . . 173.8(6)
O1 C6 N6 . . 133.3(9)
O1 C6 H6 . . 113.4
N6 C6 H6 . . 113.4
N6 C8 H8A . . 109.5
N6 C8 H8B . . 109.5
H8A C8 H8B . . 109.5
N6 C8 H8C . . 109.5
H8A C8 H8C . . 109.5
H8B C8 H8C . . 109.5
N6 C7 H7A . . 109.5
N6 C7 H7B . . 109.5
H7A C7 H7B . . 109.5
N6 C7 H7C . . 109.5
H7A C7 H7C . . 109.5
H7B C7 H7C . . 109.5

loop_
_geom_bond_atom_site_label_1
_geom_bond_atom_site_label_2
_geom_bond_site_symmetry_2
_geom_bond_distance
Cd1 O1 3_756 2.322(4)
Cd1 O1 . 2.322(4)
Cd1 N2 3_756 2.339(4)
Cd1 N2 . 2.339(4)
Cd1 N3 3_756 2.353(4)
Cd1 N3 . 2.353(4)
N1 C1 . 1.366(6)
N1 H1A . 0.8600
N1 H1B . 0.8600
N2 C1 . 1.347(6)
N2 C2 . 1.375(6)
C4 N4 . 1.141(6)
C4 C2 . 1.426(6)
O1 C6 . 1.154(8)
N3 C1 6_657 1.342(7)
N3 C3 . 1.371(6)
C1 N3 6_567 1.342(7)
C2 C3 6_567 1.371(6)
C3 C2 6_657 1.371(6)
C3 C5 . 1.426(6)
N6 C6 . 1.311(9)
N6 C8 . 1.427(13)
N6 C7 . 1.469(12)
N5 C5 . 1.136(7)
C6 H6 . 0.9300
C8 H8A . 0.9600
C8 H8B . 0.9600
C8 H8C . 0.9600
C7 H7A . 0.9600
C7 H7B . 0.9600
C7 H7C . 0.9600

loop_
_geom_hbond_atom_site_label_D
_geom_hbond_atom_site_label_H
_geom_hbond_atom_site_label_A
_geom_hbond_site_symmetry_A
_geom_hbond_distance_DH
_geom_hbond_distance_HA
_geom_hbond_distance_DA
_geom_hbond_angle_DHA
N1 H1A O1 8_765 0.86 2.45 3.187(6) 144.2
C7 H7C N5 8_765 0.96 2.68 3.429(12) 135.1
C7 H7B N4 7 0.96 2.65 3.496(11) 147.8

loop_
_geom_torsion_atom_site_label_1
_geom_torsion_atom_site_label_2
_geom_torsion_atom_site_label_3
_geom_torsion_atom_site_label_4
_geom_torsion_site_symmetry_1
_geom_torsion_site_symmetry_4
_geom_torsion
O1 Cd1 N2 C1 3_756 . 136.9(5)
O1 Cd1 N2 C1 . . -36.8(5)
N2 Cd1 N2 C1 3_756 . 49.6(4)
N3 Cd1 N2 C1 3_756 . -127.3(5)
N3 Cd1 N2 C1 . . -145.5(6)
O1 Cd1 N2 C2 3_756 . -73.1(4)
O1 Cd1 N2 C2 . . 113.1(4)
N2 Cd1 N2 C2 3_756 . -160.5(4)
N3 Cd1 N2 C2 3_756 . 22.7(3)
N3 Cd1 N2 C2 . . 4.4(9)
O1 Cd1 O1 C6 3_756 . 44.5(6)
N2 Cd1 O1 C6 3_756 . -7.3(6)
N2 Cd1 O1 C6 . . 96.3(6)
N3 Cd1 O1 C6 3_756 . -175.3(6)
N3 Cd1 O1 C6 . . -95.4(6)
O1 Cd1 N3 C1 3_756 6_657 -34.6(4)
O1 Cd1 N3 C1 . 6_657 140.3(4)
N2 Cd1 N3 C1 3_756 6_657 53.5(4)
N2 Cd1 N3 C1 . 6_657 -111.8(7)
N3 Cd1 N3 C1 3_756 6_657 -130.4(5)
O1 Cd1 N3 C3 3_756 . 155.1(4)
O1 Cd1 N3 C3 . . -30.0(4)
N2 Cd1 N3 C3 3_756 . -116.7(4)
N2 Cd1 N3 C3 . . 78.0(8)
N3 Cd1 N3 C3 3_756 . 59.4(3)
C2 N2 C1 N3 . 6_567 -0.9(5)
Cd1 N2 C1 N3 . 6_567 153.2(3)
C2 N2 C1 N1 . . 178.5(4)
Cd1 N2 C1 N1 . . -27.4(7)
C1 N2 C2 C3 . 6_567 1.1(5)
Cd1 N2 C2 C3 . 6_567 -155.5(3)
C1 N2 C2 C4 . . -174.0(5)
Cd1 N2 C2 C4 . . 29.4(6)
N4 C4 C2 C3 . 6_567 -35(8)
N4 C4 C2 N2 . . 140(7)
C1 N3 C3 C2 6_657 6_657 -0.4(5)
Cd1 N3 C3 C2 . 6_657 172.2(3)
C1 N3 C3 C5 6_657 . 179.5(5)
Cd1 N3 C3 C5 . . -7.9(7)
C2 C3 C5 N5 6_657 . -1(6)
N3 C3 C5 N5 . . 18E1(10)
Cd1 O1 C6 N6 . . 164.9(6)
C8 N6 C6 O1 . . 178.2(9)
C7 N6 C6 O1 . . -0.2(13)
